data_4311784
loop_
_publ_author_name
'Regina Pocha'
'Dirk Johrendt'

_publ_contact_author
;
        Prof. Dr. D. Johrendt
        Department Chemie
        Ludwig-Maximilians-Universit\"at M\"unchen
        Butenandtstrasse 5-15 (Haus D)
        81377 M\"unchen
        Germany
;
_publ_contact_author_email dirk.johrendt@cup.uni-muenchen.de
_publ_contact_author_fax '049  89 2180 - 77431'
_publ_contact_author_phone '049  89 2180 - 77430'
_publ_section_title
;
 Crystal Structures of Sr4Sn2Se9 and Sr4Sn2Se10 and the Oxidation State of
 Tin in an Unusual Geometry
;
_journal_name_full 'Inorganic Chemistry'
_journal_page_first 6830
_journal_page_last 6837
_journal_paper_doi 10.1021/ic049663y
_journal_volume 43
_journal_year 2004
_chemical_formula_sum 'Se10 Sn2 Sr4'
_chemical_formula_weight 1377.46
_space_group_IT_number 18
_symmetry_cell_setting orthorhombic
_symmetry_space_group_name_Hall 'P 2 2ab'
_symmetry_space_group_name_H-M 'P 21 21 2'
_atom_sites_solution_hydrogens geom
_atom_sites_solution_primary direct
_atom_sites_solution_secondary difmap
_audit_creation_method SHELXL-97
_cell_angle_alpha 90.00
_cell_angle_beta 90.00
_cell_angle_gamma 90.00
_cell_formula_units_Z 4
_cell_length_a 12.028(2)
_cell_length_b 16.541(3)
_cell_length_c 8.611(2)
_cell_measurement_temperature 293(2)
_cell_volume 1713.2(6)
_computing_structure_refinement 'SHELXL-97 (Sheldrick, 1997)'
_computing_structure_solution 'SHELXS-97 (Sheldrick, 1990)'
_diffrn_ambient_temperature 200(2)
_diffrn_measured_fraction_theta_full 0.000
_diffrn_measured_fraction_theta_max 0.997
_diffrn_radiation_monochromator graphite
_diffrn_radiation_source 'fine-focus sealed tube'
_diffrn_radiation_type MoK\a
_diffrn_radiation_wavelength 0.71073
_diffrn_reflns_av_R_equivalents 0.0963
_diffrn_reflns_av_sigmaI/netI 0.0618
_diffrn_reflns_limit_h_max 16
_diffrn_reflns_limit_h_min -16
_diffrn_reflns_limit_k_max 23
_diffrn_reflns_limit_k_min -19
_diffrn_reflns_limit_l_max 12
_diffrn_reflns_limit_l_min -12
_diffrn_reflns_number 23323
_diffrn_reflns_theta_full 0.50
_diffrn_reflns_theta_max 29.98
_diffrn_reflns_theta_min 3.16
_exptl_absorpt_coefficient_mu 36.451
_exptl_absorpt_correction_T_max 0.1853
_exptl_absorpt_correction_T_min 0.0437
_exptl_absorpt_correction_type numerical
_exptl_absorpt_process_details 'faces indexed'
_exptl_crystal_density_diffrn 5.340
_exptl_crystal_density_method 'not measured'
_exptl_crystal_F_000 2368
_exptl_crystal_size_max 0.17
_exptl_crystal_size_mid 0.09
_exptl_crystal_size_min 0.06
_refine_diff_density_max 9.317
_refine_diff_density_min -2.672
_refine_diff_density_rms 0.417
_refine_ls_abs_structure_details 'Flack H D (1983), Acta Cryst. A39, 876-881'
_refine_ls_abs_structure_Flack 0.60(2)
_refine_ls_extinction_coef 0.00037(5)
_refine_ls_extinction_expression Fc^*^=kFc[1+0.001xFc^2^\l^3^/sin(2\q)]^-1/4^
_refine_ls_extinction_method SHELXL
_refine_ls_goodness_of_fit_ref 1.050
_refine_ls_hydrogen_treatment mixed
_refine_ls_matrix_type full
_refine_ls_number_parameters 149
_refine_ls_number_reflns 4984
_refine_ls_number_restraints 0
_refine_ls_restrained_S_all 1.050
_refine_ls_R_factor_all 0.0573
_refine_ls_R_factor_gt 0.0464
_refine_ls_shift/su_max 0.000
_refine_ls_shift/su_mean 0.000
_refine_ls_structure_factor_coef Fsqd
_refine_ls_weighting_details 'calc w=1/[\s^2^(Fo^2^)+(0.0371P)^2^+42.4312P] where P=(Fo^2^+2Fc^2^)/3'
_refine_ls_weighting_scheme calc
_refine_ls_wR_factor_gt 0.1083
_refine_ls_wR_factor_ref 0.1141
_reflns_number_gt 4294
_reflns_number_total 4984
_reflns_threshold_expression >2sigma(I)
_cod_data_source_file ic049663ysi20040315_093546_2.cif
_cod_data_source_block Sr4Sn2Se10
_cod_depositor_comments
;
The following automatic conversions were performed:

data name '_atom_site_symetry_multiplicity' was replaced with
'_atom_site_symmetry_multiplicity' as specified in the replacement
file 'data/replacement-values/replacement_tags.lst'.

Automatic conversion script
Id: cif_correct_tags 9268 2022-04-12 08:56:07Z antanas 
;
_cod_database_code 4311784

loop_
_symmetry_equiv_pos_as_xyz
'x, y, z'
'-x, -y, z'
'-x+1/2, y+1/2, -z'
'x+1/2, -y+1/2, -z'

loop_
_atom_site_label
_atom_site_type_symbol
_atom_site_fract_x
_atom_site_fract_y
_atom_site_fract_z
_atom_site_U_iso_or_equiv
_atom_site_adp_type
_atom_site_occupancy
_atom_site_symmetry_multiplicity
_atom_site_calc_flag
_atom_site_refinement_flags
_atom_site_disorder_assembly
_atom_site_disorder_group
Sn1 Sn 0.05282(6) 0.10361(5) 0.49875(13) 0.01738(18) Uani 1 1 d . . .
Sn2 Sn 0.09242(5) 0.17385(5) 0.01390(9) 0.00918(15) Uani 1 1 d . . .
Sr1 Sr 0.11731(10) 0.67922(8) 0.24166(12) 0.0093(2) Uani 1 1 d . . .
Sr2 Sr 0.25413(11) 0.42951(8) 0.24214(13) 0.0102(3) Uani 1 1 d . . .
Sr3 Sr 0.38508(10) 0.17861(8) 0.25441(12) 0.0090(2) Uani 1 1 d . . .
Sr4 Sr 0.75248(10) 0.07102(8) 0.25914(13) 0.0090(3) Uani 1 1 d . . .
Se1 Se 0.05758(9) 0.39119(7) 0.48817(16) 0.0120(2) Uani 1 1 d . . .
Se2 Se 0.11860(8) 0.82525(6) 0.00513(14) 0.00890(19) Uani 1 1 d . . .
Se3 Se 0.13025(13) 0.23871(8) 0.27723(14) 0.0122(2) Uani 1 1 d . . .
Se4 Se 0.24525(8) 0.06960(6) 0.01177(16) 0.0088(2) Uani 1 1 d . . .
Se5 Se 0.25777(8) 0.07298(6) 0.51274(16) 0.0082(2) Uani 1 1 d . . .
Se6 Se 0.37152(8) 0.31834(6) 0.49522(14) 0.00845(19) Uani 1 1 d . . .
Se7 Se 0.56059(9) 0.10701(7) 0.01083(16) 0.0130(2) Uani 1 1 d . . .
Se8 Se 0.63277(13) 0.25183(8) 0.23513(13) 0.0109(2) Uani 1 1 d . . .
Se9 Se 0.0000 0.5000 0.1576(2) 0.0121(3) Uani 1 2 d S . .
Se10 Se 0.0000 0.5000 0.6515(2) 0.0111(3) Uani 1 2 d S . .
Se11 Se 0.0000 0.0000 0.2780(2) 0.0106(3) Uani 1 2 d S . .
Se12 Se 0.0000 0.0000 0.7256(2) 0.0123(4) Uani 1 2 d S . .

loop_
_atom_site_aniso_label
_atom_site_aniso_U_11
_atom_site_aniso_U_22
_atom_site_aniso_U_33
_atom_site_aniso_U_23
_atom_site_aniso_U_13
_atom_site_aniso_U_12
Sn1 0.0078(3) 0.0264(4) 0.0179(4) -0.0040(4) -0.0010(4) 0.0069(3)
Sn2 0.0057(3) 0.0135(3) 0.0084(3) -0.0010(3) 0.0004(3) 0.0018(2)
Sr1 0.0089(6) 0.0108(5) 0.0081(4) -0.0001(4) -0.0006(4) 0.0004(5)
Sr2 0.0104(7) 0.0121(6) 0.0080(5) -0.0003(4) -0.0003(4) 0.0022(5)
Sr3 0.0073(6) 0.0119(5) 0.0079(4) -0.0005(4) -0.0005(4) -0.0003(5)
Sr4 0.0093(7) 0.0098(6) 0.0078(5) 0.0000(4) -0.0003(4) 0.0000(5)
Se1 0.0109(4) 0.0131(5) 0.0120(5) 0.0019(5) -0.0015(5) -0.0013(4)
Se2 0.0061(4) 0.0117(5) 0.0088(4) -0.0010(5) 0.0001(4) -0.0008(3)
Se3 0.0087(5) 0.0156(6) 0.0124(5) -0.0039(5) -0.0017(5) 0.0033(5)
Se4 0.0080(4) 0.0090(5) 0.0092(5) -0.0004(5) 0.0004(5) 0.0014(3)
Se5 0.0061(4) 0.0103(5) 0.0081(5) -0.0008(5) -0.0004(4) -0.0002(3)
Se6 0.0064(4) 0.0102(4) 0.0088(4) 0.0004(5) -0.0013(5) -0.0003(3)
Se7 0.0112(4) 0.0147(5) 0.0132(5) 0.0013(5) 0.0014(5) 0.0025(4)
Se8 0.0068(5) 0.0128(6) 0.0131(5) 0.0031(5) -0.0012(4) -0.0016(5)
Se9 0.0091(7) 0.0116(8) 0.0158(7) 0.000 0.000 -0.0008(6)
Se10 0.0083(6) 0.0113(8) 0.0136(7) 0.000 0.000 -0.0008(6)
Se11 0.0078(8) 0.0142(9) 0.0098(7) 0.000 0.000 0.0011(8)
Se12 0.0085(9) 0.0183(9) 0.0101(7) 0.000 0.000 0.0036(8)

loop_
_atom_type_symbol
_atom_type_description
_atom_type_scat_dispersion_real
_atom_type_scat_dispersion_imag
_atom_type_scat_source
Se Se -0.0929 2.2259 'International Tables Vol C Tables 4.2.6.8 and 6.1.1.4'
Sr Sr -1.5307 3.2498 'International Tables Vol C Tables 4.2.6.8 and 6.1.1.4'
Sn Sn -0.6537 1.4246 'International Tables Vol C Tables 4.2.6.8 and 6.1.1.4'

loop_
_geom_angle_atom_site_label_1
_geom_angle_atom_site_label_2
_geom_angle_atom_site_label_3
_geom_angle
_geom_angle_site_symmetry_1
_geom_angle_site_symmetry_3
_geom_angle_publ_flag
Se5 Sn1 Se6 160.60(5) . 4_456 ?
Se5 Sn1 Se11 98.02(4) . . ?
Se6 Sn1 Se11 97.96(4) 4_456 . ?
Se5 Sn1 Se12 93.93(4) . . ?
Se6 Sn1 Se12 96.14(4) 4_456 . ?
Se11 Sn1 Se12 93.03(5) . . ?
Se8 Sn2 Se4 100.79(5) 4_455 . ?
Se8 Sn2 Se2 99.46(5) 4_455 2_565 ?
Se4 Sn2 Se2 137.12(5) . 2_565 ?
Se8 Sn2 Se3 121.16(5) 4_455 . ?
Se4 Sn2 Se3 99.45(5) . . ?
Se2 Sn2 Se3 101.68(5) 2_565 . ?
Se8 Sn2 Sr1 103.97(4) 4_455 2_565 ?
Se4 Sn2 Sr1 151.16(5) . 2_565 ?
Se2 Sn2 Sr1 51.90(3) 2_565 2_565 ?
Se3 Sn2 Sr1 54.75(4) . 2_565 ?
Se5 Sr1 Se2 149.48(5) 3_556 . ?
Se5 Sr1 Se1 70.37(4) 3_556 2_565 ?
Se2 Sr1 Se1 135.03(5) . 2_565 ?
Se5 Sr1 Se8 76.26(4) 3_556 2_665 ?
Se2 Sr1 Se8 73.32(4) . 2_665 ?
Se1 Sr1 Se8 138.89(5) 2_565 2_665 ?
Se5 Sr1 Se6 84.62(4) 3_556 3_556 ?
Se2 Sr1 Se6 84.69(5) . 3_556 ?
Se1 Sr1 Se6 79.74(4) 2_565 3_556 ?
Se8 Sr1 Se6 73.79(4) 2_665 3_556 ?
Se5 Sr1 Se7 123.82(5) 3_556 3 ?
Se2 Sr1 Se7 81.61(4) . 3 ?
Se1 Sr1 Se7 83.02(5) 2_565 3 ?
Se8 Sr1 Se7 136.74(5) 2_665 3 ?
Se6 Sr1 Se7 138.76(5) 3_556 3 ?
Se5 Sr1 Se4 84.11(5) 3_556 3 ?
Se2 Sr1 Se4 89.50(4) . 3 ?
Se1 Sr1 Se4 124.71(5) 2_565 3 ?
Se8 Sr1 Se4 73.36(4) 2_665 3 ?
Se6 Sr1 Se4 146.94(5) 3_556 3 ?
Se7 Sr1 Se4 71.73(4) 3 3 ?
Se5 Sr1 Se3 127.10(5) 3_556 2_565 ?
Se2 Sr1 Se3 75.45(4) . 2_565 ?
Se1 Sr1 Se3 59.61(4) 2_565 2_565 ?
Se8 Sr1 Se3 134.59(6) 2_665 2_565 ?
Se6 Sr1 Se3 71.23(4) 3_556 2_565 ?
Se7 Sr1 Se3 67.71(4) 3 2_565 ?
Se4 Sr1 Se3 138.25(5) 3 2_565 ?
Se5 Sr1 Se9 81.49(4) 3_556 . ?
Se2 Sr1 Se9 122.50(5) . . ?
Se1 Sr1 Se9 63.07(4) 2_565 . ?
Se8 Sr1 Se9 134.53(5) 2_665 . ?
Se6 Sr1 Se9 142.77(5) 3_556 . ?
Se7 Sr1 Se9 42.39(3) 3 . ?
Se4 Sr1 Se9 65.24(4) 3 . ?
Se3 Sr1 Se9 90.23(4) 2_565 . ?
Se5 Sr1 Sn2 166.06(4) 3_556 2_565 ?
Se2 Sr1 Sn2 39.23(2) . 2_565 ?
Se1 Sr1 Sn2 97.53(4) 2_565 2_565 ?
Se8 Sr1 Sn2 111.36(4) 2_665 2_565 ?
Se6 Sr1 Sn2 86.42(4) 3_556 2_565 ?
Se7 Sr1 Sn2 59.08(3) 3 2_565 ?
Se4 Sr1 Sn2 109.02(4) 3 2_565 ?
Se3 Sr1 Sn2 39.31(3) 2_565 2_565 ?
Se9 Sr1 Sn2 99.49(4) . 2_565 ?
Se5 Sr1 Sr3 132.60(5) 3_556 3 ?
Se2 Sr1 Sr3 50.00(3) . 3 ?
Se1 Sr1 Sr3 131.04(5) 2_565 3 ?
Se8 Sr1 Sr3 89.41(4) 2_665 3 ?
Se6 Sr1 Sr3 134.66(5) 3_556 3 ?
Se7 Sr1 Sr3 48.02(3) 3 3 ?
Se4 Sr1 Sr3 48.51(3) 3 3 ?
Se3 Sr1 Sr3 95.05(4) 2_565 3 ?
Se9 Sr1 Sr3 77.27(4) . 3 ?
Sn2 Sr1 Sr3 60.57(3) 2_565 3 ?
Se5 Sr1 Sr3 47.70(3) 3_556 3_556 ?
Se2 Sr1 Sr3 130.27(5) . 3_556 ?
Se1 Sr1 Sr3 48.17(3) 2_565 3_556 ?
Se8 Sr1 Sr3 91.40(4) 2_665 3_556 ?
Se6 Sr1 Sr3 45.65(3) 3_556 3_556 ?
Se7 Sr1 Sr3 131.18(5) 3 3_556 ?
Se4 Sr1 Sr3 131.80(5) 3 3_556 ?
Se3 Sr1 Sr3 84.36(4) 2_565 3_556 ?
Se9 Sr1 Sr3 102.16(5) . 3_556 ?
Sn2 Sr1 Sr3 119.06(4) 2_565 3_556 ?
Sr3 Sr1 Sr3 179.19(6) 3 3_556 ?
Se2 Sr2 Se5 151.95(5) 3_545 3_556 ?
Se2 Sr2 Se6 86.02(5) 3_545 . ?
Se5 Sr2 Se6 89.81(4) 3_556 . ?
Se2 Sr2 Se4 86.15(4) 3_545 3 ?
Se5 Sr2 Se4 85.00(5) 3_556 3 ?
Se6 Sr2 Se4 152.79(5) . 3 ?
Se2 Sr2 Se12 78.92(4) 3_545 3_556 ?
Se5 Sr2 Se12 73.22(4) 3_556 3_556 ?
Se6 Sr2 Se12 74.95(4) . 3_556 ?
Se4 Sr2 Se12 77.98(4) 3 3_556 ?
Se2 Sr2 Se1 133.83(5) 3_545 . ?
Se5 Sr2 Se1 71.26(4) 3_556 . ?
Se6 Sr2 Se1 76.27(4) . . ?
Se4 Sr2 Se1 126.39(5) 3 . ?
Se12 Sr2 Se1 133.75(5) 3_556 . ?
Se2 Sr2 Se7 78.01(4) 3_545 4_455 ?
Se5 Sr2 Se7 123.53(5) 3_556 4_455 ?
Se6 Sr2 Se7 132.11(5) . 4_455 ?
Se4 Sr2 Se7 71.12(4) 3 4_455 ?
Se12 Sr2 Se7 142.31(6) 3_556 4_455 ?
Se1 Sr2 Se7 83.05(5) . 4_455 ?
Se2 Sr2 Se9 119.24(5) 3_545 . ?
Se5 Sr2 Se9 81.00(4) 3_556 . ?
Se6 Sr2 Se9 138.99(5) . . ?
Se4 Sr2 Se9 66.42(4) 3 . ?
Se12 Sr2 Se9 137.48(4) 3_556 . ?
Se1 Sr2 Se9 62.89(4) . . ?
Se7 Sr2 Se9 42.66(4) 4_455 . ?
Se2 Sr2 Se3 76.76(4) 3_545 . ?
Se5 Sr2 Se3 126.59(5) 3_556 . ?
Se6 Sr2 Se3 66.98(4) . . ?
Se4 Sr2 Se3 135.68(5) 3 . ?
Se12 Sr2 Se3 135.71(5) 3_556 . ?
Se1 Sr2 Se3 57.08(4) . . ?
Se7 Sr2 Se3 65.48(4) 4_455 . ?
Se9 Sr2 Se3 86.80(4) . . ?
Se2 Sr2 Sr4 132.81(5) 3_545 4_456 ?
Se5 Sr2 Sr4 48.50(3) 3_556 4_456 ?
Se6 Sr2 Sr4 46.84(3) . 4_456 ?
Se4 Sr2 Sr4 133.45(5) 3 4_456 ?
Se12 Sr2 Sr4 85.30(5) 3_556 4_456 ?
Se1 Sr2 Sr4 48.84(3) . 4_456 ?
Se7 Sr2 Sr4 131.88(5) 4_455 4_456 ?
Se9 Sr2 Sr4 102.35(5) . 4_456 ?
Se3 Sr2 Sr4 84.83(4) . 4_456 ?
Se2 Sr2 Sr4 47.37(3) 3_545 4_455 ?
Se5 Sr2 Sr4 131.70(5) 3_556 4_455 ?
Se6 Sr2 Sr4 133.29(5) . 4_455 ?
Se4 Sr2 Sr4 46.78(3) 3 4_455 ?
Se12 Sr2 Sr4 95.28(5) 3_556 4_455 ?
Se1 Sr2 Sr4 130.59(5) . 4_455 ?
Se7 Sr2 Sr4 47.55(3) 4_455 4_455 ?
Se9 Sr2 Sr4 77.24(4) . 4_455 ?
Se3 Sr2 Sr4 94.73(4) . 4_455 ?
Sr4 Sr2 Sr4 179.42(6) 4_456 4_455 ?
Se2 Sr2 Sr3 47.90(3) 3_545 . ?
Se5 Sr2 Sr3 134.26(4) 3_556 . ?
Se6 Sr2 Sr3 44.45(3) . . ?
Se4 Sr2 Sr3 134.05(4) 3 . ?
Se12 Sr2 Sr3 90.61(3) 3_556 . ?
Se1 Sr2 Sr3 93.47(4) . . ?
Se7 Sr2 Sr3 95.53(4) 4_455 . ?
Se9 Sr2 Sr3 130.83(4) . . ?
Se3 Sr2 Sr3 46.11(3) . . ?
Sr4 Sr2 Sr3 88.62(3) 4_456 . ?
Sr4 Sr2 Sr3 91.35(3) 4_455 . ?
Se6 Sr3 Se7 138.26(5) . . ?
Se6 Sr3 Se5 85.27(4) . . ?
Se7 Sr3 Se5 124.45(5) . . ?
Se6 Sr3 Se8 78.66(4) . . ?
Se7 Sr3 Se8 59.70(4) . . ?
Se5 Sr3 Se8 132.87(4) . . ?
Se6 Sr3 Se3 71.38(4) . . ?
Se7 Sr3 Se3 141.22(5) . . ?
Se5 Sr3 Se3 70.92(4) . . ?
Se8 Sr3 Se3 139.97(6) . . ?
Se6 Sr3 Se4 144.94(5) . . ?
Se7 Sr3 Se4 73.34(4) . . ?
Se5 Sr3 Se4 84.05(5) . . ?
Se8 Sr3 Se4 131.14(5) . . ?
Se3 Sr3 Se4 73.56(4) . . ?
Se6 Sr3 Se1 80.95(4) . 4_556 ?
Se7 Sr3 Se1 83.94(5) . 4_556 ?
Se5 Sr3 Se1 68.84(4) . 4_556 ?
Se8 Sr3 Se1 65.03(4) . 4_556 ?
Se3 Sr3 Se1 132.40(5) . 4_556 ?
Se4 Sr3 Se1 125.11(5) . 4_556 ?
Se6 Sr3 Se2 84.52(5) . 3_545 ?
Se7 Sr3 Se2 80.62(4) . 3_545 ?
Se5 Sr3 Se2 149.50(5) . 3_545 ?
Se8 Sr3 Se2 72.60(4) . 3_545 ?
Se3 Sr3 Se2 78.59(4) . 3_545 ?
Se4 Sr3 Se2 88.01(4) . 3_545 ?
Se1 Sr3 Se2 137.08(5) 4_556 3_545 ?
Se6 Sr3 Se10 120.95(5) . 3_546 ?
Se7 Sr3 Se10 64.00(4) . 3_546 ?
Se5 Sr3 Se10 63.36(4) . 3_546 ?
Se8 Sr3 Se10 87.85(4) . 3_546 ?
Se3 Sr3 Se10 130.28(5) . 3_546 ?
Se4 Sr3 Se10 83.07(4) . 3_546 ?
Se1 Sr3 Se10 42.30(3) 4_556 3_546 ?
Se2 Sr3 Se10 144.61(5) 3_545 3_546 ?
Se6 Sr3 Sr1 131.67(5) . 3_545 ?
Se7 Sr3 Sr1 49.49(3) . 3_545 ?
Se5 Sr3 Sr1 133.60(5) . 3_545 ?
Se8 Sr3 Sr1 87.35(4) . 3_545 ?
Se3 Sr3 Sr1 93.08(4) . 3_545 ?
Se4 Sr3 Sr1 49.56(3) . 3_545 ?
Se1 Sr3 Sr1 133.43(5) 4_556 3_545 ?
Se2 Sr3 Sr1 47.21(3) 3_545 3_545 ?
Se10 Sr3 Sr1 104.23(5) 3_546 3_545 ?
Se6 Sr3 Sr1 48.01(3) . 3_546 ?
Se7 Sr3 Sr1 131.30(5) . 3_546 ?
Se5 Sr3 Sr1 46.10(3) . 3_546 ?
Se8 Sr3 Sr1 93.26(4) . 3_546 ?
Se3 Sr3 Sr1 86.11(4) . 3_546 ?
Se4 Sr3 Sr1 130.11(5) . 3_546 ?
Se1 Sr3 Sr1 47.37(3) 4_556 3_546 ?
Se2 Sr3 Sr1 132.51(5) 3_545 3_546 ?
Se10 Sr3 Sr1 76.33(4) 3_546 3_546 ?
Sr1 Sr3 Sr1 179.19(6) 3_545 3_546 ?
Se6 Sr3 Sr2 45.77(3) . . ?
Se7 Sr3 Sr2 124.32(4) . . ?
Se5 Sr3 Sr2 110.81(4) . . ?
Se8 Sr3 Sr2 88.59(4) . . ?
Se3 Sr3 Sr2 51.45(3) . . ?
Se4 Sr3 Sr2 108.75(4) . . ?
Se1 Sr3 Sr2 125.10(4) 4_556 . ?
Se2 Sr3 Sr2 44.91(3) 3_545 . ?
Se10 Sr3 Sr2 166.72(4) 3_546 . ?
Sr1 Sr3 Sr2 88.37(3) 3_545 . ?
Sr1 Sr3 Sr2 91.10(3) 3_546 . ?
Se6 Sr4 Se4 151.66(5) 4_556 2_655 ?
Se6 Sr4 Se2 85.79(4) 4_556 2_665 ?
Se4 Sr4 Se2 85.94(4) 2_655 2_665 ?
Se6 Sr4 Se7 132.04(5) 4_556 . ?
Se4 Sr4 Se7 72.08(4) 2_655 . ?
Se2 Sr4 Se7 78.00(4) 2_665 . ?
Se6 Sr4 Se11 75.88(4) 4_556 1_655 ?
Se4 Sr4 Se11 75.87(4) 2_655 1_655 ?
Se2 Sr4 Se11 77.28(4) 2_665 1_655 ?
Se7 Sr4 Se11 140.50(5) . 1_655 ?
Se6 Sr4 Se5 89.53(4) 4_556 2_655 ?
Se4 Sr4 Se5 85.02(5) 2_655 2_655 ?
Se2 Sr4 Se5 151.60(5) 2_665 2_655 ?
Se7 Sr4 Se5 124.08(5) . 2_655 ?
Se11 Sr4 Se5 74.41(4) 1_655 2_655 ?
Se6 Sr4 Se1 76.51(4) 4_556 4_556 ?
Se4 Sr4 Se1 126.77(5) 2_655 4_556 ?
Se2 Sr4 Se1 134.90(5) 2_665 4_556 ?
Se7 Sr4 Se1 83.78(5) . 4_556 ?
Se11 Sr4 Se1 134.81(5) 1_655 4_556 ?
Se5 Sr4 Se1 70.30(4) 2_655 4_556 ?
Se6 Sr4 Se8 73.47(4) 4_556 . ?
Se4 Sr4 Se8 128.68(5) 2_655 . ?
Se2 Sr4 Se8 71.55(4) 2_665 . ?
Se7 Sr4 Se8 58.62(4) . . ?
Se11 Sr4 Se8 137.31(5) 1_655 . ?
Se5 Sr4 Se8 133.46(5) 2_655 . ?
Se1 Sr4 Se8 63.74(4) 4_556 . ?
Se6 Sr4 Se10 117.60(5) 4_556 3_546 ?
Se4 Sr4 Se10 84.50(4) 2_655 3_546 ?
Se2 Sr4 Se10 142.13(5) 2_665 3_546 ?
Se7 Sr4 Se10 64.19(4) . 3_546 ?
Se11 Sr4 Se10 134.66(4) 1_655 3_546 ?
Se5 Sr4 Se10 63.35(3) 2_655 3_546 ?
Se1 Sr4 Se10 42.35(3) 4_556 3_546 ?
Se8 Sr4 Se10 86.39(4) . 3_546 ?
Se6 Sr4 Sr2 47.62(3) 4_556 4_556 ?
Se4 Sr4 Sr2 132.36(5) 2_655 4_556 ?
Se2 Sr4 Sr2 133.31(5) 2_665 4_556 ?
Se7 Sr4 Sr2 132.18(5) . 4_556 ?
Se11 Sr4 Sr2 86.80(5) 1_655 4_556 ?
Se5 Sr4 Sr2 47.42(3) 2_655 4_556 ?
Se1 Sr4 Sr2 48.40(3) 4_556 4_556 ?
Se8 Sr4 Sr2 93.79(4) . 4_556 ?
Se10 Sr4 Sr2 76.91(4) 3_546 4_556 ?
Se6 Sr4 Sr2 132.24(5) 4_556 4 ?
Se4 Sr4 Sr2 47.40(3) 2_655 4 ?
Se2 Sr4 Sr2 46.51(3) 2_665 4 ?
Se7 Sr4 Sr2 48.39(3) . 4 ?
Se11 Sr4 Sr2 92.62(5) 1_655 4 ?
Se5 Sr4 Sr2 132.37(5) 2_655 4 ?
Se1 Sr4 Sr2 132.17(5) 4_556 4 ?
Se8 Sr4 Sr2 86.66(4) . 4 ?
Se10 Sr4 Sr2 103.50(5) 3_546 4 ?
Sr2 Sr4 Sr2 179.42(6) 4_556 4 ?
Se6 Sr4 Sr1 46.94(3) 4_556 2_665 ?
Se4 Sr4 Sr1 131.54(4) 2_655 2_665 ?
Se2 Sr4 Sr1 45.60(3) 2_665 2_665 ?
Se7 Sr4 Sr1 93.38(4) . 2_665 ?
Se11 Sr4 Sr1 90.87(3) 1_655 2_665 ?
Se5 Sr4 Sr1 136.46(4) 2_655 2_665 ?
Se1 Sr4 Sr1 95.64(4) 4_556 2_665 ?
Se8 Sr4 Sr1 46.44(4) . 2_665 ?
Se10 Sr4 Sr1 131.11(4) 3_546 2_665 ?
Sr2 Sr4 Sr1 91.97(3) 4_556 2_665 ?
Sr2 Sr4 Sr1 88.07(3) 4 2_665 ?
Se10 Se1 Sr1 118.26(5) . 2_565 ?
Se10 Se1 Sr2 116.74(5) . . ?
Sr1 Se1 Sr2 96.72(5) 2_565 . ?
Se10 Se1 Sr3 71.37(5) . 4_456 ?
Sr1 Se1 Sr3 84.47(4) 2_565 4_456 ?
Sr2 Se1 Sr3 169.32(5) . 4_456 ?
Se10 Se1 Sr4 70.77(4) . 4_456 ?
Sr1 Se1 Sr4 169.51(5) 2_565 4_456 ?
Sr2 Se1 Sr4 82.77(4) . 4_456 ?
Sr3 Se1 Sr4 94.13(5) 4_456 4_456 ?
Sn2 Se2 Sr2 120.30(5) 2_565 3 ?
Sn2 Se2 Sr1 88.88(4) 2_565 . ?
Sr2 Se2 Sr1 149.29(5) 3 . ?
Sn2 Se2 Sr4 117.60(5) 2_565 2_665 ?
Sr2 Se2 Sr4 86.12(4) 3 2_665 ?
Sr1 Se2 Sr4 88.37(4) . 2_665 ?
Sn2 Se2 Sr3 90.63(4) 2_565 3 ?
Sr2 Se2 Sr3 87.19(4) 3 3 ?
Sr1 Se2 Sr3 82.79(4) . 3 ?
Sr4 Se2 Sr3 150.28(5) 2_665 3 ?
Sn2 Se3 Sr3 89.18(5) . . ?
Sn2 Se3 Sr1 85.94(5) . 2_565 ?
Sr3 Se3 Sr1 169.01(5) . 2_565 ?
Sn2 Se3 Sr2 112.23(5) . . ?
Sr3 Se3 Sr2 82.43(5) . . ?
Sr1 Se3 Sr2 90.30(5) 2_565 . ?
Sn2 Se4 Sr4 120.39(5) . 2_655 ?
Sn2 Se4 Sr2 120.29(5) . 3_545 ?
Sr4 Se4 Sr2 85.82(4) 2_655 3_545 ?
Sn2 Se4 Sr3 89.61(4) . . ?
Sr4 Se4 Sr3 88.30(5) 2_655 . ?
Sr2 Se4 Sr3 148.02(5) 3_545 . ?
Sn2 Se4 Sr1 89.67(4) . 3_545 ?
Sr4 Se4 Sr1 148.39(5) 2_655 3_545 ?
Sr2 Se4 Sr1 86.81(5) 3_545 3_545 ?
Sr3 Se4 Sr1 81.93(4) . 3_545 ?
Sn1 Se5 Sr1 112.87(5) . 3_546 ?
Sn1 Se5 Sr2 97.92(5) . 3_546 ?
Sr1 Se5 Sr2 89.55(5) 3_546 3_546 ?
Sn1 Se5 Sr3 108.87(5) . . ?
Sr1 Se5 Sr3 86.21(4) 3_546 . ?
Sr2 Se5 Sr3 152.39(5) 3_546 . ?
Sn1 Se5 Sr4 94.50(5) . 2_655 ?
Sr1 Se5 Sr4 152.52(5) 3_546 2_655 ?
Sr2 Se5 Sr4 84.08(4) 3_546 2_655 ?
Sr3 Se5 Sr4 87.21(5) . 2_655 ?
Sn1 Se6 Sr3 110.31(5) 4_556 . ?
Sn1 Se6 Sr4 94.68(5) 4_556 4_456 ?
Sr3 Se6 Sr4 154.92(5) . 4_456 ?
Sn1 Se6 Sr2 95.82(5) 4_556 . ?
Sr3 Se6 Sr2 89.78(5) . . ?
Sr4 Se6 Sr2 85.54(4) 4_456 . ?
Sn1 Se6 Sr1 108.21(5) 4_556 3_546 ?
Sr3 Se6 Sr1 86.34(4) . 3_546 ?
Sr4 Se6 Sr1 87.81(4) 4_456 3_546 ?
Sr2 Se6 Sr1 155.51(5) . 3_546 ?
Se9 Se7 Sr4 119.01(5) 3_545 . ?
Se9 Se7 Sr3 117.90(5) 3_545 . ?
Sr4 Se7 Sr3 96.12(5) . . ?
Se9 Se7 Sr2 71.04(5) 3_545 4 ?
Sr4 Se7 Sr2 84.06(4) . 4 ?
Sr3 Se7 Sr2 168.90(5) . 4 ?
Se9 Se7 Sr1 70.72(5) 3_545 3_545 ?
Sr4 Se7 Sr1 169.03(5) . 3_545 ?
Sr3 Se7 Sr1 82.49(4) . 3_545 ?
Sr2 Se7 Sr1 95.22(5) 4 3_545 ?
Sn2 Se8 Sr1 91.25(5) 4 2_665 ?
Sn2 Se8 Sr3 92.82(5) 4 . ?
Sr1 Se8 Sr3 175.82(5) 2_665 . ?
Sn2 Se8 Sr4 125.12(5) 4 . ?
Sr1 Se8 Sr4 85.01(5) 2_665 . ?
Sr3 Se8 Sr4 93.39(5) . . ?
Se7 Se9 Se7 105.71(10) 4_455 3 ?
Se7 Se9 Sr2 66.30(3) 4_455 . ?
Se7 Se9 Sr2 131.64(4) 3 . ?
Se7 Se9 Sr2 131.64(4) 4_455 2_565 ?
Se7 Se9 Sr2 66.30(3) 3 2_565 ?
Sr2 Se9 Sr2 154.90(7) . 2_565 ?
Se7 Se9 Sr1 130.74(4) 4_455 . ?
Se7 Se9 Sr1 66.89(4) 3 . ?
Sr2 Se9 Sr1 82.94(3) . . ?
Sr2 Se9 Sr1 91.67(3) 2_565 . ?
Se7 Se9 Sr1 66.89(4) 4_455 2_565 ?
Se7 Se9 Sr1 130.74(4) 3 2_565 ?
Sr2 Se9 Sr1 91.67(3) . 2_565 ?
Sr2 Se9 Sr1 82.94(3) 2_565 2_565 ?
Sr1 Se9 Sr1 155.12(7) . 2_565 ?
Se1 Se10 Se1 107.79(9) . 2_565 ?
Se1 Se10 Sr4 131.58(4) . 3_556 ?
Se1 Se10 Sr4 66.88(3) 2_565 3_556 ?
Se1 Se10 Sr4 66.88(3) . 4_456 ?
Se1 Se10 Sr4 131.58(4) 2_565 4_456 ?
Sr4 Se10 Sr4 153.41(7) 3_556 4_456 ?
Se1 Se10 Sr3 133.28(4) . 3_556 ?
Se1 Se10 Sr3 66.33(4) 2_565 3_556 ?
Sr4 Se10 Sr3 90.53(3) 3_556 3_556 ?
Sr4 Se10 Sr3 83.10(3) 4_456 3_556 ?
Se1 Se10 Sr3 66.33(4) . 4_456 ?
Se1 Se10 Sr3 133.28(4) 2_565 4_456 ?
Sr4 Se10 Sr3 83.10(3) 3_556 4_456 ?
Sr4 Se10 Sr3 90.53(3) 4_456 4_456 ?
Sr3 Se10 Sr3 152.11(7) 3_556 4_456 ?
Sn1 Se11 Sn1 87.76(7) . 2 ?
Sn1 Se11 Sr4 92.92(3) . 2_655 ?
Sn1 Se11 Sr4 91.27(3) 2 2_655 ?
Sn1 Se11 Sr4 91.27(3) . 1_455 ?
Sn1 Se11 Sr4 92.92(3) 2 1_455 ?
Sr4 Se11 Sr4 174.19(7) 2_655 1_455 ?
Sn1 Se12 Sn1 86.19(7) 2 . ?
Sn1 Se12 Sr2 92.84(3) 2 3_546 ?
Sn1 Se12 Sr2 94.44(3) . 3_546 ?
Sn1 Se12 Sr2 94.44(3) 2 4_456 ?
Sn1 Se12 Sr2 92.84(3) . 4_456 ?
Sr2 Se12 Sr2 170.02(7) 3_546 4_456 ?

loop_
_geom_bond_atom_site_label_1
_geom_bond_atom_site_label_2
_geom_bond_distance
_geom_bond_site_symmetry_2
_geom_bond_publ_flag
Sn1 Se5 2.5196(12) . ?
Sn1 Se6 2.5347(12) 4_456 ?
Sn1 Se11 2.6370(16) . ?
Sn1 Se12 2.6754(16) . ?
Sn2 Se8 2.5190(14) 4_455 ?
Sn2 Se4 2.5204(12) . ?
Sn2 Se2 2.5393(12) 2_565 ?
Sn2 Se3 2.5495(16) . ?
Sn2 Sr1 4.0146(15) 2_565 ?
Sr1 Se5 3.1335(17) 3_556 ?
Sr1 Se2 3.1596(17) . ?
Sr1 Se1 3.2074(17) 2_565 ?
Sr1 Se8 3.216(2) 2_665 ?
Sr1 Se6 3.2322(17) 3_556 ?
Sr1 Se7 3.2761(17) 3 ?
Sr1 Se4 3.2837(17) 3 ?
Sr1 Se3 3.287(2) 2_565 ?
Sr1 Se9 3.3621(14) . ?
Sr1 Sn2 4.0146(15) 2_565 ?
Sr1 Sr3 4.2717(16) 3 ?
Sr1 Sr3 4.3395(16) 3_556 ?
Sr2 Se2 3.1386(17) 3_545 ?
Sr2 Se5 3.1791(17) 3_556 ?
Sr2 Se6 3.1819(17) . ?
Sr2 Se4 3.1859(18) 3 ?
Sr2 Se12 3.1909(14) 3_556 ?
Sr2 Se1 3.2372(18) . ?
Sr2 Se7 3.2449(18) 4_455 ?
Sr2 Se9 3.3517(14) . ?
Sr2 Se3 3.503(2) . ?
Sr2 Sr4 4.2945(17) 4_456 ?
Sr2 Sr4 4.3166(17) 4_455 ?
Sr2 Sr3 4.440(2) . ?
Sr3 Se6 3.1094(17) . ?
Sr3 Se7 3.2029(17) . ?
Sr3 Se5 3.2166(17) . ?
Sr3 Se8 3.220(2) . ?
Sr3 Se3 3.228(2) . ?
Sr3 Se4 3.2320(17) . ?
Sr3 Se1 3.2484(17) 4_556 ?
Sr3 Se2 3.2984(17) 3_545 ?
Sr3 Se10 3.3609(14) 3_546 ?
Sr3 Sr1 4.2717(16) 3_545 ?
Sr3 Sr1 4.3395(16) 3_546 ?
Sr4 Se6 3.1421(17) 4_556 ?
Sr4 Se4 3.1542(17) 2_655 ?
Sr4 Se2 3.1832(17) 2_665 ?
Sr4 Se7 3.2021(18) . ?
Sr4 Se11 3.2047(13) 1_655 ?
Sr4 Se5 3.2338(18) 2_655 ?
Sr4 Se1 3.2590(17) 4_556 ?
Sr4 Se8 3.3257(19) . ?
Sr4 Se10 3.3458(14) 3_546 ?
Sr4 Sr2 4.2945(17) 4_556 ?
Sr4 Sr2 4.3166(17) 4 ?
Sr4 Sr1 4.4207(19) 2_665 ?
Se1 Se10 2.3869(16) . ?
Se1 Sr1 3.2075(17) 2_565 ?
Se1 Sr3 3.2484(17) 4_456 ?
Se1 Sr4 3.2590(17) 4_456 ?
Se2 Sn2 2.5393(12) 2_565 ?
Se2 Sr2 3.1386(17) 3 ?
Se2 Sr4 3.1832(17) 2_665 ?
Se2 Sr3 3.2984(17) 3 ?
Se3 Sr1 3.287(2) 2_565 ?
Se4 Sr4 3.1542(17) 2_655 ?
Se4 Sr2 3.1859(18) 3_545 ?
Se4 Sr1 3.2837(17) 3_545 ?
Se5 Sr1 3.1335(17) 3_546 ?
Se5 Sr2 3.1791(17) 3_546 ?
Se5 Sr4 3.2338(18) 2_655 ?
Se6 Sn1 2.5347(12) 4_556 ?
Se6 Sr4 3.1421(17) 4_456 ?
Se6 Sr1 3.2322(17) 3_546 ?
Se7 Se9 2.4013(17) 3_545 ?
Se7 Sr2 3.2449(18) 4 ?
Se7 Sr1 3.2761(17) 3_545 ?
Se8 Sn2 2.5190(14) 4 ?
Se8 Sr1 3.216(2) 2_665 ?
Se9 Se7 2.4013(17) 4_455 ?
Se9 Se7 2.4013(17) 3 ?
Se9 Sr2 3.3517(14) 2_565 ?
Se9 Sr1 3.3621(14) 2_565 ?
Se10 Se1 2.3869(16) 2_565 ?
Se10 Sr4 3.3458(14) 3_556 ?
Se10 Sr4 3.3458(14) 4_456 ?
Se10 Sr3 3.3609(14) 3_556 ?
Se10 Sr3 3.3609(14) 4_456 ?
Se11 Sn1 2.6370(16) 2 ?
Se11 Sr4 3.2047(13) 2_655 ?
Se11 Sr4 3.2047(13) 1_455 ?
Se12 Sn1 2.6754(16) 2 ?
Se12 Sr2 3.1909(14) 3_546 ?
Se12 Sr2 3.1909(14) 4_456 ?
